data_7054003
loop_
_publ_author_name
'Maldonado-Dom\'inguez, Mauricio'
'Arcos-Ramos, Rafael'
'Romero, Margarita'
'Flores-P\'erez, Blas'
'Farf\'an, Norberto'
'Santillan, Rosa'
'Lacroix, Pascal G.'
'Malfant, Isabelle'

_publ_section_title
;
 The amide bridge in donor--acceptor systems: delocalization depends on
 push--pull stress
;
_journal_issue 1
_journal_name_full 'New Journal of Chemistry'
_journal_page_first 260
_journal_paper_doi 10.1039/c3nj01176c
_journal_volume 38
_journal_year 2014
_chemical_compound_source 'synthesis as described'
_chemical_formula_moiety 'C22 H22 N2 O5'
_chemical_formula_sum 'C22 H22 N2 O5'
_chemical_formula_weight 394.42
_chemical_name_common 'Compound X'
_chemical_name_systematic
;
 ?
;
_space_group_crystal_system triclinic
_space_group_IT_number 2
_space_group_name_Hall '-P 1'
_space_group_name_H-M_alt 'P -1'
_symmetry_space_group_name_Hall '-P 1'
_symmetry_space_group_name_H-M 'P -1'
_atom_sites_solution_hydrogens geom
_atom_sites_solution_primary direct
_atom_sites_solution_secondary difmap
_audit_conform_dict_location ftp://ftp.iucr.org/pub/cif_core.dic
_audit_conform_dict_name cif_core.dic
_audit_conform_dict_version 2.4
_audit_creation_date 2012-06-20
_audit_creation_method 'WinGX routine CIF_UPDATE'
_cell_angle_alpha 92.3649(30)
_cell_angle_beta 104.6020(25)
_cell_angle_gamma 92.5782(30)
_cell_formula_units_Z 2
_cell_length_a 8.44890(40)
_cell_length_b 8.95140(40)
_cell_length_c 12.90330(70)
_cell_measurement_reflns_used 21251
_cell_measurement_temperature 173(2)
_cell_measurement_theta_max 27.485
_cell_measurement_theta_min 2.91
_cell_measurement_wavelength 0.71073
_cell_volume 942.00(8)
_computing_cell_refinement 'HKL Scalepack (Otwinowski & Minor 1997)'
_computing_data_collection 'Collect (Bruker AXS BV, 1997-2004)'
_computing_data_reduction 'HKL Denzo and Scalepack (Otwinowski & Minor 1997)'
_computing_molecular_graphics 'Ortep-3 for Windows (Farrugia, 1997)'
_computing_publication_material 'WinGX publication routines (Farrugia, 1999)'
_computing_structure_refinement 'SHELXL-97 (Sheldrick, 2008)'
_computing_structure_solution 'SIR2004 (Giacovazzo et al, 2004)'
_diffrn_ambient_temperature 173(2)
_diffrn_detector 'CCD plate'
_diffrn_detector_area_resol_mean 9
_diffrn_measured_fraction_theta_full 0.974
_diffrn_measured_fraction_theta_max 0.974
_diffrn_measurement_device '95mm CCD camera on \k-goniostat'
_diffrn_measurement_device_type KappaCCD
_diffrn_measurement_method 'CCD rotation images, thick slices'
_diffrn_orient_matrix_type 'by Bruker AXS Collect from scalepack cell'
_diffrn_orient_matrix_UB_11 0.608089E-1
_diffrn_orient_matrix_UB_12 -0.464864E-1
_diffrn_orient_matrix_UB_13 0.665095E-1
_diffrn_orient_matrix_UB_21 0.104483
_diffrn_orient_matrix_UB_22 0.154372E-1
_diffrn_orient_matrix_UB_23 -0.221831E-1
_diffrn_orient_matrix_UB_31 0.198563E-1
_diffrn_orient_matrix_UB_32 0.100714
_diffrn_orient_matrix_UB_33 0.389521E-1
_diffrn_radiation_monochromator graphite
_diffrn_radiation_probe x-ray
_diffrn_radiation_type MoK\a
_diffrn_radiation_wavelength 0.71073
_diffrn_reflns_av_R_equivalents 0.0497
_diffrn_reflns_av_unetI/netI 0.0394
_diffrn_reflns_limit_h_max 10
_diffrn_reflns_limit_h_min -10
_diffrn_reflns_limit_k_max 11
_diffrn_reflns_limit_k_min -11
_diffrn_reflns_limit_l_max 16
_diffrn_reflns_limit_l_min -16
_diffrn_reflns_number 15696
_diffrn_reflns_reduction_process
;
 Scaled and merged with Sortav
 R.H. Blessing, (1987) Cryst. Rev. 1, 3-58
 R.H. Blessing, (1989) J. Appl. Cryst. 22, 396-397
;
_diffrn_reflns_theta_full 27.49
_diffrn_reflns_theta_max 27.49
_diffrn_reflns_theta_min 4.09
_diffrn_source 'Enraf Nonius FR590'
_exptl_absorpt_coefficient_mu 0.099
_exptl_absorpt_correction_T_max 1.046
_exptl_absorpt_correction_T_min 0.9553
_exptl_absorpt_correction_type multi-scan
_exptl_absorpt_process_details
;
        [c.f. r.h. blessing, acta cryst. (1995), a51, 33-38]
;
_exptl_crystal_colour colourless
_exptl_crystal_density_diffrn 1.391
_exptl_crystal_density_method 'not measured'
_exptl_crystal_description prism
_exptl_crystal_F_000 416
_exptl_crystal_size_max 0.325
_exptl_crystal_size_mid 0.15
_exptl_crystal_size_min 0.1
_refine_diff_density_max 0.227
_refine_diff_density_min -0.235
_refine_diff_density_rms 0.038
_refine_ls_extinction_method none
_refine_ls_goodness_of_fit_ref 1.041
_refine_ls_hydrogen_treatment mixed
_refine_ls_matrix_type full
_refine_ls_number_parameters 269
_refine_ls_number_reflns 4202
_refine_ls_number_restraints 0
_refine_ls_restrained_S_all 1.041
_refine_ls_R_factor_all 0.0702
_refine_ls_R_factor_gt 0.049
_refine_ls_shift/su_max 0
_refine_ls_shift/su_mean 0
_refine_ls_structure_factor_coef Fsqd
_refine_ls_weighting_details 'calc w=1/[\s^2^(Fo^2^)+(0.0572P)^2^+0.2720P] where P=(Fo^2^+2Fc^2^)/3'
_refine_ls_weighting_scheme calc
_refine_ls_wR_factor_gt 0.1162
_refine_ls_wR_factor_ref 0.1302
_reflns_number_gt 3185
_reflns_number_total 4202
_reflns_threshold_expression >2\s(I)
_cod_data_source_file c3nj01176c.txt
_cod_data_source_block san622
_cod_original_cell_volume 941.996(80)
_cod_database_code 7054003

loop_
_space_group_symop_operation_xyz
'x, y, z'
'-x, -y, -z'

loop_
_atom_site_label
_atom_site_type_symbol
_atom_site_fract_x
_atom_site_fract_y
_atom_site_fract_z
_atom_site_U_iso_or_equiv
_atom_site_adp_type
_atom_site_occupancy
_atom_site_symmetry_multiplicity
_atom_site_calc_flag
_atom_site_refinement_flags
O1 O -0.02829(12) 0.12578(11) 0.08176(9) 0.0366(3) Uani 1 1 d .
O2 O -0.71715(12) -0.49399(12) -0.32498(9) 0.0387(3) Uani 1 1 d .
O3 O -0.91031(14) -0.32969(13) -0.37365(11) 0.0529(3) Uani 1 1 d .
O4 O -0.47265(13) 0.29606(12) -0.09068(9) 0.0439(3) Uani 1 1 d .
N1 N -0.32789(15) 0.08554(14) -0.06513(10) 0.0316(3) Uani 1 1 d .
N2 N 0.28547(15) 0.82834(13) 0.31535(10) 0.0333(3) Uani 1 1 d .
O5 O 0.05905(11) 0.35156(10) 0.15208(8) 0.0319(2) Uani 1 1 d .
C2 C -0.06121(17) 0.25659(15) 0.08566(11) 0.0298(3) Uani 1 1 d .
C3 C 0.17054(17) 0.58505(16) 0.23442(11) 0.0304(3) Uani 1 1 d .
H3 H 0.266 0.5375 0.27 0.037 Uiso 1 1 calc R
C4 C 0.04165(17) 0.50257(15) 0.16644(11) 0.0282(3) Uani 1 1 d .
C5 C -0.11307(18) 0.72019(16) 0.13077(12) 0.0335(3) Uani 1 1 d .
H5 H -0.2101 0.7663 0.0963 0.04 Uiso 1 1 calc R
C6 C -0.22757(17) 0.47066(16) 0.04477(11) 0.0303(3) Uani 1 1 d .
H6 H -0.3269 0.5122 0.0089 0.036 Uiso 1 1 calc R
C7 C -0.10342(17) 0.56528(16) 0.11272(11) 0.0299(3) Uani 1 1 d .
C8 C -0.21014(16) 0.32176(16) 0.02868(11) 0.0293(3) Uani 1 1 d .
C9 C 0.15996(17) 0.74104(15) 0.25092(11) 0.0300(3) Uani 1 1 d .
C10 C -0.44109(16) -0.01987(16) -0.13073(11) 0.0298(3) Uani 1 1 d .
C11 C -0.34877(17) 0.23373(16) -0.04736(12) 0.0316(3) Uani 1 1 d .
C12 C -0.65453(17) -0.24434(16) -0.25650(11) 0.0315(3) Uani 1 1 d .
C13 C -0.59432(17) 0.01542(17) -0.19328(12) 0.0337(3) Uani 1 1 d .
H13 H -0.6266 0.1157 -0.1937 0.04 Uiso 1 1 calc R
C14 C 0.43709(18) 0.76415(17) 0.37140(12) 0.0363(3) Uani 1 1 d .
H14A H 0.5265 0.8436 0.3868 0.044 Uiso 1 1 calc R
H14B H 0.4648 0.686 0.3234 0.044 Uiso 1 1 calc R
C15 C -0.77454(18) -0.35706(17) -0.32388(12) 0.0352(3) Uani 1 1 d .
C16 C -0.39641(17) -0.16822(17) -0.13356(12) 0.0336(3) Uani 1 1 d .
H16 H -0.2919 -0.193 -0.0924 0.04 Uiso 1 1 calc R
C17 C 0.2639(2) 0.98538(17) 0.34298(14) 0.0396(4) Uani 1 1 d .
H17A H 0.2079 1.0335 0.277 0.048 Uiso 1 1 calc R
H17B H 0.3732 1.0376 0.3708 0.048 Uiso 1 1 calc R
C18 C -0.69829(17) -0.09669(17) -0.25444(12) 0.0349(3) Uani 1 1 d .
H18 H -0.8026 -0.0722 -0.2962 0.042 Uiso 1 1 calc R
C19 C 0.01263(18) 0.80597(16) 0.19625(12) 0.0336(3) Uani 1 1 d .
H19 H 0.0023 0.9106 0.2057 0.04 Uiso 1 1 calc R
C20 C -0.50095(17) -0.27895(17) -0.19485(12) 0.0337(3) Uani 1 1 d .
H20 H -0.4686 -0.3792 -0.1952 0.04 Uiso 1 1 calc R
C21 C -0.8305(2) -0.60774(18) -0.38925(15) 0.0436(4) Uani 1 1 d .
H21A H -0.9348 -0.607 -0.3691 0.065 Uiso 1 1 calc R
H21B H -0.7849 -0.7061 -0.377 0.065 Uiso 1 1 calc R
H21C H -0.8488 -0.5873 -0.4653 0.065 Uiso 1 1 calc R
C22 C 0.4294(2) 0.6956(2) 0.47562(14) 0.0494(4) Uani 1 1 d .
H22A H 0.4096 0.7736 0.5257 0.074 Uiso 1 1 calc R
H22B H 0.5335 0.6512 0.507 0.074 Uiso 1 1 calc R
H22C H 0.3401 0.6178 0.4615 0.074 Uiso 1 1 calc R
C23 C 0.1657(2) 1.0053(2) 0.42613(15) 0.0500(4) Uani 1 1 d .
H23A H 0.061 0.9466 0.4022 0.075 Uiso 1 1 calc R
H23B H 0.1452 1.1114 0.4348 0.075 Uiso 1 1 calc R
H23C H 0.2277 0.9707 0.4949 0.075 Uiso 1 1 calc R
H1A H -0.229(3) 0.053(2) -0.0294(17) 0.062(6) Uiso 1 1 d .

loop_
_atom_site_aniso_label
_atom_site_aniso_U_11
_atom_site_aniso_U_22
_atom_site_aniso_U_33
_atom_site_aniso_U_23
_atom_site_aniso_U_13
_atom_site_aniso_U_12
O1 0.0330(5) 0.0294(5) 0.0440(6) -0.0017(4) 0.0030(4) 0.0067(4)
O2 0.0324(5) 0.0354(6) 0.0449(6) -0.0029(5) 0.0040(5) 0.0019(4)
O3 0.0326(6) 0.0475(7) 0.0672(8) -0.0108(6) -0.0067(5) 0.0062(5)
O4 0.0307(5) 0.0403(6) 0.0543(7) -0.0054(5) -0.0011(5) 0.0099(5)
N1 0.0258(6) 0.0340(6) 0.0334(7) -0.0008(5) 0.0045(5) 0.0043(5)
N2 0.0315(6) 0.0299(6) 0.0377(7) -0.0029(5) 0.0080(5) 0.0024(5)
O5 0.0281(5) 0.0277(5) 0.0375(6) -0.0026(4) 0.0034(4) 0.0071(4)
C2 0.0284(7) 0.0307(7) 0.0310(7) 0.0008(6) 0.0087(6) 0.0040(6)
C3 0.0274(7) 0.0324(7) 0.0320(7) 0.0010(6) 0.0075(6) 0.0070(6)
C4 0.0296(7) 0.0259(7) 0.0312(7) 0.0011(5) 0.0109(6) 0.0070(5)
C5 0.0327(7) 0.0329(7) 0.0352(8) 0.0042(6) 0.0072(6) 0.0111(6)
C6 0.0269(7) 0.0334(7) 0.0316(7) 0.0028(6) 0.0083(5) 0.0076(6)
C7 0.0284(7) 0.0310(7) 0.0313(8) 0.0017(6) 0.0089(6) 0.0062(6)
C8 0.0264(7) 0.0326(7) 0.0300(7) 0.0005(6) 0.0090(6) 0.0039(5)
C9 0.0308(7) 0.0306(7) 0.0307(7) 0.0014(6) 0.0112(6) 0.0038(6)
C10 0.0255(7) 0.0363(7) 0.0287(7) 0.0005(6) 0.0091(5) 0.0027(6)
C11 0.0270(7) 0.0354(7) 0.0335(8) 0.0006(6) 0.0093(6) 0.0045(6)
C12 0.0275(7) 0.0377(8) 0.0302(7) -0.0007(6) 0.0092(6) 0.0023(6)
C13 0.0291(7) 0.0356(8) 0.0358(8) -0.0007(6) 0.0063(6) 0.0072(6)
C14 0.0308(7) 0.0351(8) 0.0408(9) -0.0019(6) 0.0054(6) 0.0017(6)
C15 0.0301(7) 0.0403(8) 0.0358(8) -0.0007(6) 0.0100(6) 0.0030(6)
C16 0.0262(7) 0.0391(8) 0.0338(8) 0.0005(6) 0.0041(6) 0.0061(6)
C17 0.0390(8) 0.0308(8) 0.0478(9) -0.0054(6) 0.0100(7) -0.0001(6)
C18 0.0262(7) 0.0426(8) 0.0347(8) 0.0009(6) 0.0046(6) 0.0069(6)
C19 0.0379(8) 0.0277(7) 0.0362(8) 0.0024(6) 0.0104(6) 0.0082(6)
C20 0.0301(7) 0.0349(8) 0.0359(8) 0.0006(6) 0.0074(6) 0.0062(6)
C21 0.0354(8) 0.0386(8) 0.0537(10) -0.0071(7) 0.0076(7) -0.0025(7)
C22 0.0560(11) 0.0443(9) 0.0459(10) 0.0047(7) 0.0082(8) 0.0071(8)
C23 0.0509(10) 0.0490(10) 0.0491(10) -0.0097(8) 0.0110(8) 0.0150(8)

loop_
_atom_type_symbol
_atom_type_description
_atom_type_scat_dispersion_real
_atom_type_scat_dispersion_imag
_atom_type_scat_source
C C 0.0033 0.0016 'International Tables Vol C Tables 4.2.6.8 and 6.1.1.4'
H H 0 0 'International Tables Vol C Tables 4.2.6.8 and 6.1.1.4'
O O 0.0106 0.006 'International Tables Vol C Tables 4.2.6.8 and 6.1.1.4'
N N 0.0061 0.0033 'International Tables Vol C Tables 4.2.6.8 and 6.1.1.4'

loop_
_geom_angle_atom_site_label_1
_geom_angle_atom_site_label_2
_geom_angle_atom_site_label_3
_geom_angle
C15 O2 C21 115.10(12)
C11 N1 C10 127.14(12)
C11 N1 H1A 115.1(13)
C10 N1 H1A 117.8(13)
C9 N2 C14 121.16(12)
C9 N2 C17 120.87(12)
C14 N2 C17 117.39(12)
C4 O5 C2 122.84(10)
O1 C2 O5 115.20(12)
O1 C2 C8 127.27(13)
O5 C2 C8 117.53(12)
C4 C3 C9 119.54(12)
C4 C3 H3 120.2
C9 C3 H3 120.2
C3 C4 O5 117.22(12)
C3 C4 C7 123.11(13)
O5 C4 C7 119.67(12)
C19 C5 C7 121.89(13)
C19 C5 H5 119.1
C7 C5 H5 119.1
C8 C6 C7 122.22(13)
C8 C6 H6 118.9
C7 C6 H6 118.9
C4 C7 C5 116.77(13)
C4 C7 C6 118.45(13)
C5 C7 C6 124.78(13)
C6 C8 C2 119.25(13)
C6 C8 C11 117.27(12)
C2 C8 C11 123.48(12)
N2 C9 C3 121.89(12)
N2 C9 C19 120.39(13)
C3 C9 C19 117.72(13)
C16 C10 C13 118.72(13)
C16 C10 N1 117.51(12)
C13 C10 N1 123.77(13)
O4 C11 N1 123.57(13)
O4 C11 C8 119.73(13)
N1 C11 C8 116.69(12)
C18 C12 C20 118.59(13)
C18 C12 C15 117.94(13)
C20 C12 C15 123.47(13)
C18 C13 C10 119.51(13)
C18 C13 H13 120.2
C10 C13 H13 120.2
N2 C14 C22 114.11(13)
N2 C14 H14A 108.7
C22 C14 H14A 108.7
N2 C14 H14B 108.7
C22 C14 H14B 108.7
H14A C14 H14B 107.6
O3 C15 O2 122.75(14)
O3 C15 C12 124.04(14)
O2 C15 C12 113.21(12)
C20 C16 C10 121.25(13)
C20 C16 H16 119.4
C10 C16 H16 119.4
N2 C17 C23 113.69(13)
N2 C17 H17A 108.8
C23 C17 H17A 108.8
N2 C17 H17B 108.8
C23 C17 H17B 108.8
H17A C17 H17B 107.7
C13 C18 C12 121.78(13)
C13 C18 H18 119.1
C12 C18 H18 119.1
C5 C19 C9 120.97(13)
C5 C19 H19 119.5
C9 C19 H19 119.5
C16 C20 C12 120.14(14)
C16 C20 H20 119.9
C12 C20 H20 119.9
O2 C21 H21A 109.5
O2 C21 H21B 109.5
H21A C21 H21B 109.5
O2 C21 H21C 109.5
H21A C21 H21C 109.5
H21B C21 H21C 109.5
C14 C22 H22A 109.5
C14 C22 H22B 109.5
H22A C22 H22B 109.5
C14 C22 H22C 109.5
H22A C22 H22C 109.5
H22B C22 H22C 109.5
C17 C23 H23A 109.5
C17 C23 H23B 109.5
H23A C23 H23B 109.5
C17 C23 H23C 109.5
H23A C23 H23C 109.5
H23B C23 H23C 109.5

loop_
_geom_bond_atom_site_label_1
_geom_bond_atom_site_label_2
_geom_bond_distance
O1 C2 1.2175(17)
O2 C15 1.3391(18)
O2 C21 1.4435(18)
O3 C15 1.2063(18)
O4 C11 1.2258(17)
N1 C11 1.3637(19)
N1 C10 1.4022(18)
N1 H1A 0.91(2)
N2 C9 1.3615(18)
N2 C14 1.4587(18)
N2 C17 1.4664(18)
O5 C4 1.3763(16)
O5 C2 1.3829(16)
C2 C8 1.4488(19)
C3 C4 1.376(2)
C3 C9 1.414(2)
C3 H3 0.95
C4 C7 1.4012(19)
C5 C19 1.361(2)
C5 C7 1.406(2)
C5 H5 0.95
C6 C8 1.361(2)
C6 C7 1.408(2)
C6 H6 0.95
C8 C11 1.493(2)
C9 C19 1.429(2)
C10 C16 1.398(2)
C10 C13 1.3994(19)
C12 C18 1.389(2)
C12 C20 1.396(2)
C12 C15 1.481(2)
C13 C18 1.381(2)
C13 H13 0.95
C14 C22 1.516(2)
C14 H14A 0.99
C14 H14B 0.99
C16 C20 1.376(2)
C16 H16 0.95
C17 C23 1.523(2)
C17 H17A 0.99
C17 H17B 0.99
C18 H18 0.95
C19 H19 0.95
C20 H20 0.95
C21 H21A 0.98
C21 H21B 0.98
C21 H21C 0.98
C22 H22A 0.98
C22 H22B 0.98
C22 H22C 0.98
C23 H23A 0.98
C23 H23B 0.98
C23 H23C 0.98

loop_
_geom_hbond_atom_site_label_D
_geom_hbond_atom_site_label_H
_geom_hbond_atom_site_label_A
_geom_hbond_distance_DH
_geom_hbond_distance_HA
_geom_hbond_distance_DA
_geom_hbond_angle_DHA
N1 H1A O1 0.91(2) 1.99(2) 2.7518(16) 140.3(18)

loop_
_geom_torsion_atom_site_label_1
_geom_torsion_atom_site_label_2
_geom_torsion_atom_site_label_3
_geom_torsion_atom_site_label_4
_geom_torsion
C4 O5 C2 O1 -179.55(12)
C4 O5 C2 C8 0.68(19)
C9 C3 C4 O5 179.16(12)
C9 C3 C4 C7 -1.0(2)
C2 O5 C4 C3 -179.78(12)
C2 O5 C4 C7 0.3(2)
C3 C4 C7 C5 0.2(2)
O5 C4 C7 C5 -179.88(12)
C3 C4 C7 C6 179.86(13)
O5 C4 C7 C6 -0.3(2)
C19 C5 C7 C4 0.7(2)
C19 C5 C7 C6 -178.91(14)
C8 C6 C7 C4 -0.9(2)
C8 C6 C7 C5 178.66(14)
C7 C6 C8 C2 2.0(2)
C7 C6 C8 C11 -178.51(13)
O1 C2 C8 C6 178.46(14)
O5 C2 C8 C6 -1.8(2)
O1 C2 C8 C11 -1.0(2)
O5 C2 C8 C11 178.70(12)
C14 N2 C9 C3 -0.6(2)
C17 N2 C9 C3 -171.59(13)
C14 N2 C9 C19 -179.71(13)
C17 N2 C9 C19 9.3(2)
C4 C3 C9 N2 -178.43(13)
C4 C3 C9 C19 0.8(2)
C11 N1 C10 C16 -177.22(13)
C11 N1 C10 C13 3.2(2)
C10 N1 C11 O4 -2.1(2)
C10 N1 C11 C8 178.48(13)
C6 C8 C11 O4 -1.3(2)
C2 C8 C11 O4 178.25(13)
C6 C8 C11 N1 178.18(12)
C2 C8 C11 N1 -2.3(2)
C16 C10 C13 C18 1.1(2)
N1 C10 C13 C18 -179.25(13)
C9 N2 C14 C22 -82.76(18)
C17 N2 C14 C22 88.58(16)
C21 O2 C15 O3 -0.7(2)
C21 O2 C15 C12 179.66(13)
C18 C12 C15 O3 -3.1(2)
C20 C12 C15 O3 176.52(15)
C18 C12 C15 O2 176.50(12)
C20 C12 C15 O2 -3.9(2)
C13 C10 C16 C20 -1.1(2)
N1 C10 C16 C20 179.26(13)
C9 N2 C17 C23 75.45(18)
C14 N2 C17 C23 -95.91(16)
C10 C13 C18 C12 -0.6(2)
C20 C12 C18 C13 -0.1(2)
C15 C12 C18 C13 179.57(14)
C7 C5 C19 C9 -0.9(2)
N2 C9 C19 C5 179.32(13)
C3 C9 C19 C5 0.1(2)
C10 C16 C20 C12 0.5(2)
C18 C12 C20 C16 0.1(2)
C15 C12 C20 C16 -179.50(14)
